data_2106897
loop_
_publ_author_name
'Delage, C.'
'Goursolle, M.'
'Carpy, A.'

_publ_section_title
;
 Structure du Diseleniate(IV) de Calcium
;
_journal_name_full 'Acta Crystallographica B (24,1968-38,1982)'
_journal_page_first 1278
_journal_page_last 1280
_journal_volume 38
_journal_year 1982
_chemical_formula_sum 'Ca O5 Se2'
_chemical_name_systematic 'Ca Se2 O5'
_space_group_IT_number 61
_symmetry_space_group_name_Hall '-P 2ac 2ab'
_symmetry_space_group_name_H-M 'P b c a'
_cell_angle_alpha 90
_cell_angle_beta 90
_cell_angle_gamma 90
_cell_formula_units_Z 8
_cell_length_a 6.492
_cell_length_b 14.521
_cell_length_c 10.17
_cell_volume 958.729
_citation_journal_id_ASTM ACBCAR
_cod_data_source_file Delage_ACBCAR_1982_1716.cif
_cod_data_source_block Ca1O5Se2
_cod_original_cell_volume 958.7293
_cod_original_formula_sum 'Ca1 O5 Se2'
_cod_database_code 2106897

loop_
_symmetry_equiv_pos_as_xyz
x,y,z
-x+1/2,-y,z+1/2
x+1/2,-y+1/2,-z
-x,y+1/2,-z+1/2
-x,-y,-z
x-1/2,y,-z-1/2
-x-1/2,y-1/2,z
x,-y-1/2,z-1/2

loop_
_atom_site_label
_atom_site_type_symbol
_atom_site_fract_x
_atom_site_fract_y
_atom_site_fract_z
_atom_site_occupancy
_atom_site_U_iso_or_equiv
O3 O-2 0.2395 0.1347 0.2719 1 0.0
O2 O-2 0.0904 -0.0206 0.1762 1 0.0
O5 O-2 0.2495 0.319 0.3071 1 0.0
O1 O-2 0.3715 0.0648 0.0552 1 0.0
Se1 Se+4 0.142 0.0851 0.122 1 0.0
Se2 Se+4 0.1107 0.2292 0.3634 1 0.0
O4 O-2 0.2128 0.2061 0.5074 1 0.0
Ca1 Ca+2 0.4421 -0.0926 0.1406 1 0.0
